data_4517955
loop_
_publ_author_name
'Wu, Huang'
'Jones, Leighton O.'
'Wang, Yu'
'Shen, Dengke'
'Liu, Zhichang'
'Zhang, Long'
'Cai, Kang'
'Jiao, Yang'
'Stern, Charlotte L.'
'Schatz, George C.'
'Stoddart, J. Fraser'

_publ_section_title
;
 High-Efficiency Gold Recovery Using Cucurbit[6]uril.
;
_journal_name_full 'ACS applied materials &amp; interfaces'
_journal_paper_doi 10.1021/acsami.0c09673
_journal_year 2020
_chemical_formula_moiety '2(Au Br4), 2(C36 H36 N24 O12), 0.25(H8 O4)'
_chemical_formula_sum 'C72 H74 Au2 Br8 N48 O25'
_chemical_formula_weight 3045.00
_space_group_crystal_system tetragonal
_space_group_IT_number 122
_space_group_name_Hall 'I -4 2bw'
_space_group_name_H-M_alt 'I -4 2 d'
_atom_sites_solution_hydrogens mixed
_atom_sites_solution_primary dual
_audit_creation_date 2020-01-02
_audit_creation_method
;
Olex2 1.2
(compiled 2018.05.29 svn.r3508 for OlexSys, GUI svn.r5506)
;
_cell_angle_alpha 90
_cell_angle_beta 90
_cell_angle_gamma 90
_cell_formula_units_Z 4
_cell_length_a 14.4358(2)
_cell_length_b 14.4358(2)
_cell_length_c 58.4604(11)
_cell_measurement_reflns_used 18475
_cell_measurement_temperature 100.00(10)
_cell_measurement_theta_max 30.1820
_cell_measurement_theta_min 2.0900
_cell_volume 12182.7(3)
_computing_cell_refinement 'CrysAlisPro 1.171.40.68a (Rigaku OD, 2019)'
_computing_data_collection 'CrysAlisPro 1.171.40.68a (Rigaku OD, 2019)'
_computing_data_reduction 'CrysAlisPro 1.171.40.68a (Rigaku OD, 2019)'
_computing_molecular_graphics 'Olex2 (Dolomanov et al., 2009)'
_computing_publication_material 'Olex2 (Dolomanov et al., 2009)'
_computing_structure_refinement 'XL (Sheldrick, 2008)'
_computing_structure_solution 'XT (Sheldrick, 2015)'
_diffrn_ambient_environment N~2~
_diffrn_ambient_temperature 100.00(10)
_diffrn_detector 'Hybrid Pixel Array Detector'
_diffrn_detector_area_resol_mean 10.0000
_diffrn_detector_type HyPix
_diffrn_measured_fraction_theta_full 0.998
_diffrn_measured_fraction_theta_max 0.892
_diffrn_measurement_details
;
List of Runs (angles in degrees, time in seconds):

  # Type    Start    End  Width  t~exp~   \w     \q     \k     \f   Frames
--------------------------------------------------------------------------
  1  \w    -18.00  41.28   0.38   85.09    --    2.99  77.00  60.00  156
  2  \w     19.00  60.04   0.38   85.09    --   -3.53  77.00 -30.00  108
  3  \w    -26.00  15.04   0.38   85.09    --   -3.53  77.00 -30.00  108
  4  \w    -26.00  10.10   0.38   85.09    --   -3.53  77.00 -90.00   95
  5  \w    -25.00  24.02   0.38   85.09    --   -3.53  77.00 120.00  129
;
_diffrn_measurement_device 'four-circle diffractometer'
_diffrn_measurement_device_type 'XtaLAB Synergy, Single source at offset/far, HyPix'
_diffrn_measurement_method '\w scans'
_diffrn_orient_matrix_type 'CrysAlisPro convention (1999,Acta A55,543-557)'
_diffrn_orient_matrix_UB_11 -0.0066990000
_diffrn_orient_matrix_UB_12 -0.0423570000
_diffrn_orient_matrix_UB_13 0.0059204000
_diffrn_orient_matrix_UB_21 0.0076469500
_diffrn_orient_matrix_UB_22 -0.0247737500
_diffrn_orient_matrix_UB_23 -0.0103040500
_diffrn_orient_matrix_UB_31 0.0480886000
_diffrn_orient_matrix_UB_32 -0.0019711000
_diffrn_orient_matrix_UB_33 0.0024583000
_diffrn_radiation_monochromator mirror
_diffrn_radiation_probe x-ray
_diffrn_radiation_type MoK\a
_diffrn_radiation_wavelength 0.71073
_diffrn_reflns_av_R_equivalents 0.0488
_diffrn_reflns_av_unetI/netI 0.0356
_diffrn_reflns_Laue_measured_fraction_full 0.998
_diffrn_reflns_Laue_measured_fraction_max 0.892
_diffrn_reflns_limit_h_max 18
_diffrn_reflns_limit_h_min -19
_diffrn_reflns_limit_k_max 19
_diffrn_reflns_limit_k_min -20
_diffrn_reflns_limit_l_max 80
_diffrn_reflns_limit_l_min -79
_diffrn_reflns_number 47505
_diffrn_reflns_point_group_measured_fraction_full 0.999
_diffrn_reflns_point_group_measured_fraction_max 0.834
_diffrn_reflns_theta_full 25.242
_diffrn_reflns_theta_max 30.313
_diffrn_reflns_theta_min 2.113
_diffrn_source 'micro-focus sealed X-ray tube'
_diffrn_source_type 'PhotonJet (Mo) X-ray Source'
_exptl_absorpt_coefficient_mu 5.110
_exptl_absorpt_correction_T_max 1.00000
_exptl_absorpt_correction_T_min 0.56646
_exptl_absorpt_correction_type multi-scan
_exptl_absorpt_process_details
;
CrysAlisPro 1.171.40.68a (Rigaku Oxford Diffraction, 2019)
Empirical absorption correction using spherical harmonics,
 implemented in SCALE3 ABSPACK scaling algorithm.
;
_exptl_crystal_colour red
_exptl_crystal_colour_primary red
_exptl_crystal_density_diffrn 1.660
_exptl_crystal_description block
_exptl_crystal_F_000 5920
_exptl_crystal_recrystallization_method 'The material was recrystallised from --- by as supplied'
_exptl_crystal_size_max 0.303
_exptl_crystal_size_mid 0.15
_exptl_crystal_size_min 0.08
_refine_diff_density_max 1.877
_refine_diff_density_min -0.702
_refine_diff_density_rms 0.189
_refine_ls_abs_structure_details
;
 Flack x determined using 2253 quotients [(I+)-(I-)]/[(I+)+(I-)]
 (Parsons, Flack and Wagner, Acta Cryst. B69 (2013) 249-259).
;
_refine_ls_abs_structure_Flack 0.177(4)
_refine_ls_extinction_method none
_refine_ls_goodness_of_fit_ref 1.016
_refine_ls_hydrogen_treatment constr
_refine_ls_matrix_type full
_refine_ls_number_parameters 395
_refine_ls_number_reflns 7636
_refine_ls_number_restraints 0
_refine_ls_restrained_S_all 1.016
_refine_ls_R_factor_all 0.1064
_refine_ls_R_factor_gt 0.0901
_refine_ls_shift/su_max 0.001
_refine_ls_shift/su_mean 0.000
_refine_ls_structure_factor_coef Fsqd
_refine_ls_weighting_details 'w=1/[\s^2^(Fo^2^)+(0.1900P)^2^+44.4967P] where P=(Fo^2^+2Fc^2^)/3'
_refine_ls_weighting_scheme calc
_refine_ls_wR_factor_gt 0.2526
_refine_ls_wR_factor_ref 0.2663
_reflns_Friedel_coverage 0.728
_reflns_Friedel_fraction_full 0.999
_reflns_Friedel_fraction_max 0.765
_reflns_number_gt 6113
_reflns_number_total 7636
_reflns_threshold_expression 'I > 2\s(I)'
_cod_data_source_file am0c09673_si_004.cif
_cod_data_source_block cx1759_1b
_cod_original_cell_volume 12182.7(4)
_cod_database_code 4517955
_shelx_shelxl_version_number 2017/1
_chemical_oxdiff_formula C36H36N24O12HAuBr4
_shelx_space_group_comment
;
The symmetry employed for this shelxl refinement is uniquely defined
by the following loop, which should always be used as a source of
symmetry information in preference to the above space-group names.
They are only intended as comments.
;
_shelx_estimated_absorpt_t_max 0.685
_shelx_estimated_absorpt_t_min 0.307
_reflns_odcompleteness_completeness 99.88
_reflns_odcompleteness_iscentric 1
_reflns_odcompleteness_theta 25.30
_olex2_refinement_description
;
1. Fixed Uiso
 At 1.2 times of:
  All C(H) groups, All C(H,H) groups
 At 1.5 times of:
  All O(H,H) groups
2. Others
 Fixed Sof: Au1(0.33333) Br1(0.33333) Br2(0.33333) Br3(0.33333) Br4(0.33333)
 Au2(0.16667) Br5(0.33333) Br6(0.33333) H7C(0.25) H7D(0.25)
3.a Everything fixed:
 H7C, H7D
3.b Ternary CH refined with riding coordinates:
 C5(H5), C6(H6), C9(H9), C10(H10), C14(H14), C16(H16)
3.c Secondary CH2 refined with riding coordinates:
 C1(H1A,H1B), C3(H3A,H3B), C7(H7A,H7B), C11(H11A,H11B), C13(H13A,H13B),
 C18(H18A,H18B)
;
_olex2_date_sample_data_collection 2020-01-29
_olex2_date_sample_submission 2019-12-26
_olex2_diffrn_ambient_temperature_device 'Oxford Cryosystems'
_olex2_exptl_crystal_mounting_method 'The crystal was mounted on a MITIGEN holder'
_olex2_submission_original_sample_id cx1759
_olex2_submission_special_instructions 'No special instructions were received'
_oxdiff_exptl_absorpt_empirical_details
;
Empirical correction (ABSPACK) includes:
- Absorption correction using spherical harmonics
- Frame scaling
;
_oxdiff_exptl_absorpt_empirical_full_max 2.008
_oxdiff_exptl_absorpt_empirical_full_min 0.688

loop_
_space_group_symop_operation_xyz
'x, y, z'
'-x, -y, z'
'y, -x, -z'
'-y, x, -z'
'-x+1/2, y, -z+3/4'
'x+1/2, -y, -z+3/4'
'-y+1/2, -x, z+3/4'
'y+1/2, x, z+3/4'
'x+1/2, y+1/2, z+1/2'
'-x+1/2, -y+1/2, z+1/2'
'y+1/2, -x+1/2, -z+1/2'
'-y+1/2, x+1/2, -z+1/2'
'-x+1, y+1/2, -z+5/4'
'x+1, -y+1/2, -z+5/4'
'-y+1, -x+1/2, z+5/4'
'y+1, x+1/2, z+5/4'

loop_
_atom_site_label
_atom_site_type_symbol
_atom_site_fract_x
_atom_site_fract_y
_atom_site_fract_z
_atom_site_U_iso_or_equiv
_atom_site_adp_type
_atom_site_occupancy
_atom_site_site_symmetry_order
_atom_site_calc_flag
_atom_site_refinement_flags_posn
_atom_site_refinement_flags_adp
_atom_site_refinement_flags_occupancy
_atom_site_disorder_assembly
_atom_site_disorder_group
Au1 Au 0.50151(12) 0.46435(11) 0.39963(2) 0.0627(5) Uani 0.3333 1 d . . . A -1
Br1 Br 0.4355(4) 0.6218(6) 0.40257(12) 0.095(2) Uani 0.3333 1 d . . . A -1
Br2 Br 0.6551(3) 0.5314(7) 0.39823(9) 0.101(3) Uani 0.3333 1 d . . . A -1
Br3 Br 0.5679(4) 0.3126(6) 0.39345(14) 0.105(3) Uani 0.3333 1 d . . . A -1
Br4 Br 0.3465(3) 0.4020(5) 0.39980(8) 0.0725(16) Uani 0.3333 1 d . . . A -1
Au2 Au 0.250000 0.01046(15) 0.375000 0.0488(4) Uani 0.3333 2 d S T P . .
Br5 Br 0.1657(5) 0.1330(5) 0.39412(15) 0.156(4) Uani 0.3333 1 d . . . . .
Br6 Br 0.1623(2) -0.1041(4) 0.39520(5) 0.0679(12) Uani 0.3333 1 d . . . . .
O1 O 0.7478(8) 0.0241(6) 0.5563(2) 0.080(3) Uani 1 1 d . . . . .
O2 O 0.6001(6) 0.2038(6) 0.55029(17) 0.063(2) Uani 1 1 d . . . . .
O3 O 0.5301(5) 0.3189(6) 0.49973(16) 0.059(2) Uani 1 1 d . . . . .
O4 O 0.5946(6) 0.2222(6) 0.44801(18) 0.060(2) Uani 1 1 d . . . . .
O5 O 0.1901(6) 0.0620(7) 0.50403(19) 0.067(2) Uani 1 1 d . . . . .
O6 O 0.2730(7) -0.0399(6) 0.4507(2) 0.077(3) Uani 1 1 d . . . . .
N1 N 0.7429(7) -0.1892(7) 0.5215(2) 0.060(2) Uani 1 1 d . . . . .
N2 N 0.6978(8) -0.1290(7) 0.55893(19) 0.058(2) Uani 1 1 d . . . . .
N3 N 0.6210(9) -0.0203(6) 0.57719(17) 0.059(2) Uani 1 1 d . . . . .
N4 N 0.5189(7) 0.1146(6) 0.57595(16) 0.050(2) Uani 1 1 d . . . . .
N5 N 0.4457(7) 0.2180(6) 0.55597(18) 0.053(2) Uani 1 1 d . . . . .
N6 N 0.3983(7) 0.2812(6) 0.51939(18) 0.054(2) Uani 1 1 d . . . . .
N7 N 0.3908(6) 0.2828(6) 0.48159(16) 0.047(2) Uani 1 1 d . . . . .
N8 N 0.2588(7) 0.1810(7) 0.48413(19) 0.055(2) Uani 1 1 d . . . . .
N9 N 0.4350(7) 0.2261(6) 0.44455(17) 0.0468(19) Uani 1 1 d . . . . .
N10 N 0.3080(6) 0.1156(6) 0.44714(19) 0.054(2) Uani 1 1 d . . . . .
N11 N 0.5126(8) 0.1131(6) 0.42665(17) 0.057(2) Uani 1 1 d . . . . .
N12 N 0.3798(7) 0.0146(6) 0.42433(17) 0.052(2) Uani 1 1 d . . . . .
C1 C 0.7716(9) -0.1715(8) 0.5450(3) 0.062(3) Uani 1 1 d . . . . .
H1A H 0.825039 -0.130685 0.544919 0.074 Uiso 1 1 calc R . . . .
H1B H 0.790293 -0.229426 0.552054 0.074 Uiso 1 1 calc R . . . .
C2 C 0.6937(9) -0.0366(9) 0.5633(3) 0.064(3) Uani 1 1 d . . . . .
C3 C 0.6017(10) 0.0694(8) 0.5863(3) 0.064(3) Uani 1 1 d . . . . .
H3A H 0.655189 0.108866 0.583820 0.076 Uiso 1 1 calc R . . . .
H3B H 0.592292 0.064105 0.602645 0.076 Uiso 1 1 calc R . . . .
C4 C 0.5281(8) 0.1807(7) 0.56057(19) 0.048(2) Uani 1 1 d . . . . .
C5 C 0.3714(8) 0.1805(7) 0.57077(18) 0.050(2) Uani 1 1 d . . . . .
H5 H 0.344552 0.228083 0.580718 0.060 Uiso 1 1 calc R . . . .
C6 C 0.4283(10) 0.1070(7) 0.5846(2) 0.055(3) Uani 1 1 d . . . . .
H6 H 0.425213 0.117000 0.601132 0.066 Uiso 1 1 calc R . . . .
C7 C 0.4333(9) 0.3017(8) 0.5422(2) 0.054(3) Uani 1 1 d . . . . .
H7A H 0.390320 0.342838 0.549962 0.065 Uiso 1 1 calc R . . . .
H7B H 0.492213 0.333629 0.540936 0.065 Uiso 1 1 calc R . . . .
C8 C 0.4493(7) 0.2969(6) 0.50017(19) 0.044(2) Uani 1 1 d . . . . .
C9 C 0.2976(7) 0.2690(8) 0.4885(2) 0.049(2) Uani 1 1 d . . . . .
H9 H 0.257959 0.317626 0.482073 0.058 Uiso 1 1 calc R . . . .
C10 C 0.2992(7) 0.2758(6) 0.5148(2) 0.047(2) Uani 1 1 d . . . . .
H10 H 0.265201 0.329760 0.520580 0.056 Uiso 1 1 calc R . . . .
C11 C 0.4200(7) 0.3061(7) 0.4588(2) 0.048(2) Uani 1 1 d . . . . .
H11A H 0.477060 0.341413 0.459696 0.058 Uiso 1 1 calc R . . . .
H11B H 0.373385 0.345172 0.451803 0.058 Uiso 1 1 calc R . . . .
C12 C 0.2322(8) 0.1374(8) 0.5038(2) 0.058(3) Uani 1 1 d . . . . .
C13 C 0.2323(8) 0.1503(10) 0.4616(2) 0.061(3) Uani 1 1 d . . . . .
H13A H 0.202672 0.201528 0.453783 0.073 Uiso 1 1 calc R . . . .
H13B H 0.186593 0.101510 0.463260 0.073 Uiso 1 1 calc R . . . .
C14 C 0.3647(7) 0.1734(7) 0.4326(2) 0.050(2) Uani 1 1 d . . . . .
H14 H 0.326746 0.213141 0.422803 0.059 Uiso 1 1 calc R . . . .
C15 C 0.5229(7) 0.1905(7) 0.44001(19) 0.044(2) Uani 1 1 d . . . . .
C16 C 0.4203(9) 0.1025(7) 0.41849(19) 0.051(2) Uani 1 1 d . . . . .
H16 H 0.415920 0.115028 0.402055 0.062 Uiso 1 1 calc R . . . .
C17 C 0.3155(8) 0.0241(7) 0.4418(2) 0.054(3) Uani 1 1 d . . . . .
C18 C 0.4084(8) -0.0737(7) 0.41455(19) 0.045(2) Uani 1 1 d . . . . .
H18A H 0.424627 -0.064773 0.398598 0.054 Uiso 1 1 calc R . . . .
H18B H 0.356933 -0.116864 0.415187 0.054 Uiso 1 1 calc R . . . .
O7 O 0.000000 0.000000 0.500000 0.105(7) Uani 1 4 d S T P . .
H7C H -0.000490 0.055870 0.495380 0.158 Uiso 0.25 1 d . . . . .
H7D H -0.011090 0.003730 0.514250 0.158 Uiso 0.25 1 d . . . . .

loop_
_atom_site_aniso_label
_atom_site_aniso_U_11
_atom_site_aniso_U_22
_atom_site_aniso_U_33
_atom_site_aniso_U_23
_atom_site_aniso_U_13
_atom_site_aniso_U_12
Au1 0.0358(5) 0.1363(15) 0.0161(4) 0.0189(5) 0.0007(5) 0.0025(11)
Br1 0.067(3) 0.132(5) 0.086(4) -0.072(4) 0.018(2) -0.007(3)
Br2 0.045(2) 0.215(9) 0.042(2) 0.027(4) -0.0229(17) -0.028(4)
Br3 0.076(3) 0.134(5) 0.106(5) 0.095(5) 0.037(3) 0.044(4)
Br4 0.0377(17) 0.139(5) 0.0407(19) 0.026(3) 0.0116(13) -0.010(3)
Au2 0.0344(7) 0.0698(10) 0.0423(8) 0.000 -0.0323(6) 0.000
Br5 0.145(5) 0.155(5) 0.169(7) -0.110(5) -0.142(6) 0.100(5)
Br6 0.0425(15) 0.135(4) 0.0260(14) 0.0149(17) -0.0168(12) -0.0168(19)
O1 0.078(6) 0.043(4) 0.120(9) 0.000(5) -0.011(6) -0.009(4)
O2 0.067(5) 0.056(5) 0.067(6) 0.014(4) -0.002(4) 0.007(4)
O3 0.046(4) 0.061(4) 0.069(5) 0.000(4) -0.001(4) -0.011(3)
O4 0.046(4) 0.051(4) 0.083(6) -0.004(4) 0.001(4) -0.005(3)
O5 0.054(4) 0.067(5) 0.080(7) 0.000(5) 0.010(4) -0.016(4)
O6 0.074(6) 0.047(4) 0.111(9) -0.011(5) 0.015(6) -0.020(4)
N1 0.057(5) 0.051(5) 0.071(7) 0.001(5) -0.012(5) -0.021(4)
N2 0.066(6) 0.044(5) 0.066(6) 0.000(4) 0.004(5) 0.000(4)
N3 0.092(7) 0.039(5) 0.047(5) -0.004(4) -0.005(5) -0.002(4)
N4 0.060(6) 0.041(4) 0.049(5) 0.001(3) -0.006(4) 0.001(4)
N5 0.064(6) 0.036(4) 0.059(6) 0.001(4) 0.009(5) 0.005(4)
N6 0.059(5) 0.041(4) 0.061(6) -0.005(4) 0.003(4) -0.009(4)
N7 0.049(4) 0.045(4) 0.048(5) -0.012(4) -0.010(4) 0.002(3)
N8 0.045(5) 0.056(5) 0.064(6) 0.003(4) -0.002(4) 0.004(4)
N9 0.048(5) 0.042(4) 0.050(5) -0.003(4) -0.004(4) 0.005(3)
N10 0.048(5) 0.039(4) 0.075(7) -0.015(4) -0.001(4) -0.008(3)
N11 0.068(6) 0.048(4) 0.055(5) -0.010(4) -0.006(5) 0.006(4)
N12 0.055(5) 0.042(5) 0.058(5) -0.003(4) -0.007(4) 0.003(4)
C1 0.064(7) 0.044(5) 0.079(9) -0.005(5) -0.016(6) 0.000(5)
C2 0.058(7) 0.055(6) 0.079(9) -0.004(6) -0.002(6) -0.004(5)
C3 0.091(9) 0.035(5) 0.065(8) -0.001(5) -0.019(7) 0.006(5)
C4 0.061(6) 0.033(4) 0.050(5) -0.002(4) 0.001(5) 0.002(4)
C5 0.067(6) 0.042(5) 0.041(5) -0.006(4) 0.007(5) 0.014(5)
C6 0.089(8) 0.036(5) 0.041(5) -0.004(4) 0.010(5) 0.003(5)
C7 0.062(6) 0.046(5) 0.053(6) -0.003(5) -0.002(5) -0.015(5)
C8 0.054(6) 0.031(4) 0.047(5) -0.005(4) -0.011(4) 0.006(4)
C9 0.042(5) 0.053(6) 0.051(6) 0.002(5) -0.002(4) 0.007(4)
C10 0.047(5) 0.028(4) 0.065(7) -0.001(4) 0.002(5) -0.002(4)
C11 0.042(5) 0.048(5) 0.053(6) -0.012(4) 0.007(4) -0.002(4)
C12 0.048(6) 0.046(5) 0.079(8) -0.007(6) 0.010(5) -0.006(4)
C13 0.045(6) 0.066(7) 0.070(8) -0.020(6) 0.006(5) -0.009(5)
C14 0.042(5) 0.048(5) 0.059(6) -0.002(5) -0.007(4) -0.003(4)
C15 0.042(5) 0.041(4) 0.050(5) 0.000(4) -0.008(4) 0.000(4)
C16 0.072(7) 0.045(5) 0.036(5) 0.003(4) -0.010(5) -0.001(5)
C17 0.047(5) 0.045(5) 0.072(7) -0.010(5) 0.003(5) -0.008(4)
C18 0.054(5) 0.041(5) 0.041(5) -0.001(4) -0.003(4) 0.000(4)
O7 0.094(9) 0.094(9) 0.13(2) 0.000 0.000 0.000

loop_
_atom_type_symbol
_atom_type_description
_atom_type_scat_dispersion_real
_atom_type_scat_dispersion_imag
_atom_type_scat_source
C C 0.0033 0.0016 'International Tables Vol C Tables 4.2.6.8 and 6.1.1.4'
H H 0.0000 0.0000 'International Tables Vol C Tables 4.2.6.8 and 6.1.1.4'
Au Au -2.0133 8.8022 'International Tables Vol C Tables 4.2.6.8 and 6.1.1.4'
Br Br -0.2901 2.4595 'International Tables Vol C Tables 4.2.6.8 and 6.1.1.4'
N N 0.0061 0.0033 'International Tables Vol C Tables 4.2.6.8 and 6.1.1.4'
O O 0.0106 0.0060 'International Tables Vol C Tables 4.2.6.8 and 6.1.1.4'

loop_
_geom_angle_atom_site_label_1
_geom_angle_atom_site_label_2
_geom_angle_atom_site_label_3
_geom_angle
_geom_angle_site_symmetry_1
_geom_angle_site_symmetry_3
_geom_angle_publ_flag
Br2 Au1 Br1 89.3(3) . . ?
Br3 Au1 Br1 175.3(2) . . ?
Br3 Au1 Br2 89.7(3) . . ?
Br4 Au1 Br1 89.2(2) . . ?
Br4 Au1 Br2 177.60(17) . . ?
Br4 Au1 Br3 91.7(3) . . ?
Br5 Au2 Br5 86.1(6) 5 . ?
Br6 Au2 Br5 176.7(3) 5 . ?
Br6 Au2 Br5 176.7(3) . 5 ?
Br6 Au2 Br5 90.6(3) 5 5 ?
Br6 Au2 Br5 90.6(3) . . ?
Br6 Au2 Br6 92.7(2) . 5 ?
C10 N1 C1 121.8(10) 2_655 . ?
C12 N1 C1 124.0(10) 2_655 . ?
C12 N1 C10 113.1(11) 2_655 2_655 ?
C2 N2 C1 122.9(11) . . ?
C2 N2 C5 113.0(11) . 2_655 ?
C5 N2 C1 123.9(9) 2_655 . ?
C2 N3 C3 122.3(11) . . ?
C2 N3 C6 113.4(10) . 2_655 ?
C3 N3 C6 123.8(11) . 2_655 ?
C4 N4 C3 120.8(10) . . ?
C4 N4 C6 113.3(10) . . ?
C6 N4 C3 124.5(10) . . ?
C4 N5 C5 112.4(9) . . ?
C4 N5 C7 123.6(10) . . ?
C7 N5 C5 122.3(10) . . ?
C8 N6 C7 122.2(9) . . ?
C8 N6 C10 112.9(10) . . ?
C10 N6 C7 121.2(10) . . ?
C8 N7 C9 112.0(9) . . ?
C8 N7 C11 120.7(9) . . ?
C9 N7 C11 125.1(9) . . ?
C9 N8 C13 123.2(11) . . ?
C12 N8 C9 111.9(10) . . ?
C12 N8 C13 123.6(10) . . ?
C11 N9 C14 126.6(9) . . ?
C15 N9 C11 122.8(9) . . ?
C15 N9 C14 110.6(8) . . ?
C14 N10 C13 124.3(10) . . ?
C17 N10 C13 121.4(10) . . ?
C17 N10 C14 112.4(10) . . ?
C15 N11 C16 112.3(9) . . ?
C15 N11 C18 120.7(10) . 2_655 ?
C16 N11 C18 121.8(9) . 2_655 ?
C16 N12 C18 124.3(9) . . ?
C17 N12 C16 111.1(9) . . ?
C17 N12 C18 124.4(9) . . ?
N1 C1 N2 112.8(11) . . ?
N1 C1 H1A 109.0 . . ?
N1 C1 H1B 109.0 . . ?
N2 C1 H1A 109.0 . . ?
N2 C1 H1B 109.0 . . ?
H1A C1 H1B 107.8 . . ?
O1 C2 N2 127.1(13) . . ?
O1 C2 N3 124.4(12) . . ?
N3 C2 N2 108.5(11) . . ?
N3 C3 N4 113.8(10) . . ?
N3 C3 H3A 108.8 . . ?
N3 C3 H3B 108.8 . . ?
N4 C3 H3A 108.8 . . ?
N4 C3 H3B 108.8 . . ?
H3A C3 H3B 107.7 . . ?
O2 C4 N4 127.3(11) . . ?
O2 C4 N5 122.6(10) . . ?
N4 C4 N5 109.9(10) . . ?
N2 C5 N5 114.5(10) 2_655 . ?
N2 C5 H5 112.1 2_655 . ?
N2 C5 C6 105.3(9) 2_655 . ?
N5 C5 H5 112.1 . . ?
N5 C5 C6 99.7(9) . . ?
C6 C5 H5 112.1 . . ?
N3 C6 C5 99.7(10) 2_655 . ?
N3 C6 H6 112.6 2_655 . ?
N4 C6 N3 113.8(9) . 2_655 ?
N4 C6 C5 104.5(9) . . ?
N4 C6 H6 112.6 . . ?
C5 C6 H6 112.6 . . ?
N5 C7 H7A 109.2 . . ?
N5 C7 H7B 109.2 . . ?
N6 C7 N5 112.2(9) . . ?
N6 C7 H7A 109.2 . . ?
N6 C7 H7B 109.2 . . ?
H7A C7 H7B 107.9 . . ?
O3 C8 N6 125.7(11) . . ?
O3 C8 N7 127.4(12) . . ?
N6 C8 N7 106.9(9) . . ?
N7 C9 H9 110.2 . . ?
N7 C9 C10 105.1(9) . . ?
N8 C9 N7 116.8(9) . . ?
N8 C9 H9 110.2 . . ?
N8 C9 C10 104.0(9) . . ?
C10 C9 H9 110.2 . . ?
N1 C10 N6 114.2(9) 2_655 . ?
N1 C10 C9 102.0(9) 2_655 . ?
N1 C10 H10 112.7 2_655 . ?
N6 C10 C9 101.5(9) . . ?
N6 C10 H10 112.7 . . ?
C9 C10 H10 112.7 . . ?
N7 C11 N9 113.1(9) . . ?
N7 C11 H11A 108.9 . . ?
N7 C11 H11B 108.9 . . ?
N9 C11 H11A 108.9 . . ?
N9 C11 H11B 108.9 . . ?
H11A C11 H11B 107.8 . . ?
O5 C12 N1 128.2(13) . 2_655 ?
O5 C12 N8 123.1(12) . . ?
N1 C12 N8 108.7(10) 2_655 . ?
N8 C13 N10 115.7(10) . . ?
N8 C13 H13A 108.4 . . ?
N8 C13 H13B 108.4 . . ?
N10 C13 H13A 108.4 . . ?
N10 C13 H13B 108.4 . . ?
H13A C13 H13B 107.4 . . ?
N9 C14 H14 111.5 . . ?
N9 C14 C16 104.0(9) . . ?
N10 C14 N9 114.7(10) . . ?
N10 C14 H14 111.5 . . ?
N10 C14 C16 103.1(8) . . ?
C16 C14 H14 111.5 . . ?
O4 C15 N9 124.0(9) . . ?
O4 C15 N11 127.9(10) . . ?
N11 C15 N9 108.1(9) . . ?
N11 C16 N12 113.3(9) . . ?
N11 C16 C14 103.7(8) . . ?
N11 C16 H16 111.7 . . ?
N12 C16 C14 104.3(9) . . ?
N12 C16 H16 111.7 . . ?
C14 C16 H16 111.7 . . ?
O6 C17 N10 126.6(12) . . ?
O6 C17 N12 124.9(10) . . ?
N10 C17 N12 108.5(10) . . ?
N11 C18 H18A 109.2 2_655 . ?
N11 C18 H18B 109.2 2_655 . ?
N12 C18 N11 111.8(9) . 2_655 ?
N12 C18 H18A 109.2 . . ?
N12 C18 H18B 109.2 . . ?
H18A C18 H18B 107.9 . . ?
H7C O7 H7C 143.0 . 2 ?
H7C O7 H7C 142.9 3_556 4_556 ?
H7C O7 H7C 95.8 . 4_556 ?
H7C O7 H7C 95.8 2 3_556 ?
H7C O7 H7C 95.8 . 3_556 ?
H7C O7 H7C 95.8 2 4_556 ?
H7C O7 H7D 104.5 . . ?
H7C O7 H7D 111.9 . 2 ?
H7C O7 H7D 104.5 4_556 4_556 ?
H7C O7 H7D 60.7 2 4_556 ?
H7C O7 H7D 82.4 . 4_556 ?
H7C O7 H7D 60.7 3_556 2 ?
H7C O7 H7D 60.7 . 3_556 ?
H7C O7 H7D 104.5 3_556 3_556 ?
H7C O7 H7D 111.9 4_556 3_556 ?
H7C O7 H7D 82.3 2 3_556 ?
H7C O7 H7D 82.3 4_556 2 ?
H7C O7 H7D 111.9 3_556 4_556 ?
H7C O7 H7D 104.5 2 2 ?
H7D O7 H7C 60.7 . 4_556 ?
H7D O7 H7C 82.3 . 3_556 ?
H7D O7 H7C 111.9 . 2 ?
H7D O7 H7D 163.8 . 4_556 ?
H7D O7 H7D 22.9 3_556 4_556 ?
H7D O7 H7D 163.8 2 3_556 ?
H7D O7 H7D 22.9 . 2 ?
H7D O7 H7D 163.8 2 4_556 ?
H7D O7 H7D 163.8 . 3_556 ?

loop_
_geom_bond_atom_site_label_1
_geom_bond_atom_site_label_2
_geom_bond_distance
_geom_bond_site_symmetry_2
_geom_bond_publ_flag
Au1 Br1 2.471(8) . ?
Au1 Br2 2.421(6) . ?
Au1 Br3 2.418(8) . ?
Au1 Br4 2.412(5) . ?
Au2 Br5 2.421(6) . ?
Au2 Br5 2.421(6) 5 ?
Au2 Br6 2.395(4) 5 ?
Au2 Br6 2.395(4) . ?
O1 C2 1.244(17) . ?
O2 C4 1.246(15) . ?
O3 C8 1.209(13) . ?
O4 C15 1.225(13) . ?
O5 C12 1.248(14) . ?
O6 C17 1.224(15) . ?
N1 C1 1.459(19) . ?
N1 C10 1.443(13) 2_655 ?
N1 C12 1.325(17) 2_655 ?
N2 C1 1.474(18) . ?
N2 C2 1.359(16) . ?
N2 C5 1.424(16) 2_655 ?
N3 C2 1.348(18) . ?
N3 C3 1.428(15) . ?
N3 C6 1.502(15) 2_655 ?
N4 C3 1.490(16) . ?
N4 C4 1.318(14) . ?
N4 C6 1.406(17) . ?
N5 C4 1.333(15) . ?
N5 C5 1.480(16) . ?
N5 C7 1.462(15) . ?
N6 C7 1.459(16) . ?
N6 C8 1.363(16) . ?
N6 C10 1.457(15) . ?
N7 C8 1.392(13) . ?
N7 C9 1.418(14) . ?
N7 C11 1.436(15) . ?
N8 C9 1.411(15) . ?
N8 C12 1.367(17) . ?
N8 C13 1.440(17) . ?
N9 C11 1.441(13) . ?
N9 C14 1.447(14) . ?
N9 C15 1.395(14) . ?
N10 C13 1.471(15) . ?
N10 C14 1.444(15) . ?
N10 C17 1.362(14) . ?
N11 C15 1.371(13) . ?
N11 C16 1.424(17) . ?
N11 C18 1.457(15) 2_655 ?
N12 C16 1.439(14) . ?
N12 C17 1.388(16) . ?
N12 C18 1.457(13) . ?
C1 H1A 0.9700 . ?
C1 H1B 0.9700 . ?
C3 H3A 0.9700 . ?
C3 H3B 0.9700 . ?
C5 H5 0.9800 . ?
C5 C6 1.566(17) . ?
C6 H6 0.9800 . ?
C7 H7A 0.9700 . ?
C7 H7B 0.9700 . ?
C9 H9 0.9800 . ?
C9 C10 1.544(16) . ?
C10 H10 0.9800 . ?
C11 H11A 0.9700 . ?
C11 H11B 0.9700 . ?
C13 H13A 0.9700 . ?
C13 H13B 0.9700 . ?
C14 H14 0.9800 . ?
C14 C16 1.541(16) . ?
C16 H16 0.9800 . ?
C18 H18A 0.9700 . ?
C18 H18B 0.9700 . ?
O7 H7C 0.8506 4_556 ?
O7 H7C 0.8506 3_556 ?
O7 H7C 0.8506 . ?
O7 H7C 0.8506 2 ?
O7 H7D 0.8501 4_556 ?
O7 H7D 0.8501 3_556 ?
O7 H7D 0.8500 . ?
O7 H7D 0.8501 2 ?

loop_
_geom_torsion_atom_site_label_1
_geom_torsion_atom_site_label_2
_geom_torsion_atom_site_label_3
_geom_torsion_atom_site_label_4
_geom_torsion
_geom_torsion_site_symmetry_1
_geom_torsion_site_symmetry_2
_geom_torsion_site_symmetry_3
_geom_torsion_site_symmetry_4
_geom_torsion_publ_flag
N2 C5 C6 N3 1.2(11) 2_655 . . 2_655 ?
N2 C5 C6 N4 119.0(10) 2_655 . . . ?
N5 C5 C6 N3 -117.7(9) . . . 2_655 ?
N5 C5 C6 N4 0.1(11) . . . . ?
N7 C9 C10 N1 -125.1(9) . . . 2_655 ?
N7 C9 C10 N6 -7.0(11) . . . . ?
N8 C9 C10 N1 -1.8(11) . . . 2_655 ?
N8 C9 C10 N6 116.4(8) . . . . ?
N9 C14 C16 N11 8.8(11) . . . . ?
N9 C14 C16 N12 127.7(9) . . . . ?
N10 C14 C16 N11 -111.2(10) . . . . ?
N10 C14 C16 N12 7.7(11) . . . . ?
C1 N2 C2 O1 2(2) . . . . ?
C1 N2 C2 N3 -177.3(11) . . . . ?
C2 N2 C1 N1 -99.5(14) . . . . ?
C2 N3 C3 N4 108.2(15) . . . . ?
C3 N3 C2 O1 -3(2) . . . . ?
C3 N3 C2 N2 175.6(11) . . . . ?
C3 N4 C4 O2 11.8(17) . . . . ?
C3 N4 C4 N5 -172.4(10) . . . . ?
C3 N4 C6 N3 -82.7(13) . . . 2_655 ?
C3 N4 C6 C5 169.7(9) . . . . ?
C4 N4 C3 N3 -103.0(13) . . . . ?
C4 N4 C6 N3 110.6(11) . . . 2_655 ?
C4 N4 C6 C5 2.9(12) . . . . ?
C4 N5 C5 N2 -114.9(11) . . . 2_655 ?
C4 N5 C5 C6 -3.0(12) . . . . ?
C4 N5 C7 N6 105.3(13) . . . . ?
C5 N2 C1 N1 86.4(14) 2_655 . . . ?
C5 N2 C2 O1 176.3(15) 2_655 . . . ?
C5 N2 C2 N3 -2.6(16) 2_655 . . . ?
C5 N5 C4 O2 -178.9(10) . . . . ?
C5 N5 C4 N4 5.1(13) . . . . ?
C5 N5 C7 N6 -90.6(13) . . . . ?
C6 N3 C2 O1 -175.4(14) 2_655 . . . ?
C6 N3 C2 N2 3.5(16) 2_655 . . . ?
C6 N3 C3 N4 -80.6(15) 2_655 . . . ?
C6 N4 C3 N3 91.1(15) . . . . ?
C6 N4 C4 O2 179.1(11) . . . . ?
C6 N4 C4 N5 -5.1(13) . . . . ?
C7 N5 C4 O2 -13.3(17) . . . . ?
C7 N5 C4 N4 170.7(10) . . . . ?
C7 N5 C5 N2 79.3(13) . . . 2_655 ?
C7 N5 C5 C6 -168.8(10) . . . . ?
C7 N6 C8 O3 8.5(16) . . . . ?
C7 N6 C8 N7 -171.5(10) . . . . ?
C7 N6 C10 N1 -79.7(12) . . . 2_655 ?
C7 N6 C10 C9 171.3(9) . . . . ?
C8 N6 C7 N5 -114.3(11) . . . . ?
C8 N6 C10 N1 121.2(11) . . . 2_655 ?
C8 N6 C10 C9 12.2(11) . . . . ?
C8 N7 C9 N8 -114.6(11) . . . . ?
C8 N7 C9 C10 0.1(11) . . . . ?
C8 N7 C11 N9 110.6(10) . . . . ?
C9 N7 C8 O3 -172.6(10) . . . . ?
C9 N7 C8 N6 7.4(11) . . . . ?
C9 N7 C11 N9 -87.6(12) . . . . ?
C9 N8 C12 O5 174.6(11) . . . . ?
C9 N8 C12 N1 -4.3(13) . . . 2_655 ?
C9 N8 C13 N10 80.7(15) . . . . ?
C10 N1 C1 N2 -90.1(13) 2_655 . . . ?
C10 N6 C7 N5 88.5(13) . . . . ?
C10 N6 C8 O3 167.4(10) . . . . ?
C10 N6 C8 N7 -12.6(11) . . . . ?
C11 N7 C8 O3 -8.5(16) . . . . ?
C11 N7 C8 N6 171.4(9) . . . . ?
C11 N7 C9 N8 82.2(13) . . . . ?
C11 N7 C9 C10 -163.1(9) . . . . ?
C11 N9 C14 N10 -73.2(14) . . . . ?
C11 N9 C14 C16 175.0(10) . . . . ?
C11 N9 C15 O4 1.6(17) . . . . ?
C11 N9 C15 N11 177.9(10) . . . . ?
C12 N1 C1 N2 103.2(14) 2_655 . . . ?
C12 N8 C9 N7 119.0(11) . . . . ?
C12 N8 C9 C10 3.7(12) . . . . ?
C12 N8 C13 N10 -113.3(13) . . . . ?
C13 N8 C9 N7 -73.6(14) . . . . ?
C13 N8 C9 C10 171.1(10) . . . . ?
C13 N8 C12 O5 7.2(18) . . . . ?
C13 N8 C12 N1 -171.6(11) . . . 2_655 ?
C13 N10 C14 N9 76.8(14) . . . . ?
C13 N10 C14 C16 -170.8(10) . . . . ?
C13 N10 C17 O6 -12(2) . . . . ?
C13 N10 C17 N12 167.3(11) . . . . ?
C14 N9 C11 N7 80.9(13) . . . . ?
C14 N9 C15 O4 -179.8(11) . . . . ?
C14 N9 C15 N11 -3.5(12) . . . . ?
C14 N10 C13 N8 -87.3(16) . . . . ?
C14 N10 C17 O6 -177.1(13) . . . . ?
C14 N10 C17 N12 2.5(14) . . . . ?
C15 N9 C11 N7 -100.8(12) . . . . ?
C15 N9 C14 N10 108.3(11) . . . . ?
C15 N9 C14 C16 -3.5(12) . . . . ?
C15 N11 C16 N12 -124.2(10) . . . . ?
C15 N11 C16 C14 -11.7(12) . . . . ?
C16 N11 C15 O4 -173.9(12) . . . . ?
C16 N11 C15 N9 10.0(13) . . . . ?
C16 N12 C17 O6 -177.4(13) . . . . ?
C16 N12 C17 N10 3.1(13) . . . . ?
C16 N12 C18 N11 84.9(13) . . . 2_655 ?
C17 N10 C13 N8 109.7(13) . . . . ?
C17 N10 C14 N9 -118.8(11) . . . . ?
C17 N10 C14 C16 -6.4(13) . . . . ?
C17 N12 C16 N11 105.2(11) . . . . ?
C17 N12 C16 C14 -6.8(12) . . . . ?
C17 N12 C18 N11 -89.5(13) . . . 2_655 ?
C18 N11 C15 O4 -18.9(18) 2_655 . . . ?
C18 N11 C15 N9 165.0(9) 2_655 . . . ?
C18 N11 C16 N12 81.2(13) 2_655 . . . ?
C18 N11 C16 C14 -166.4(10) 2_655 . . . ?
C18 N12 C16 N11 -69.8(13) . . . . ?
C18 N12 C16 C14 178.2(9) . . . . ?
C18 N12 C17 O6 -2(2) . . . . ?
C18 N12 C17 N10 178.1(10) . . . . ?

loop_
_smtbx_masks_void_nr
_smtbx_masks_void_average_x
_smtbx_masks_void_average_y
_smtbx_masks_void_average_z
_smtbx_masks_void_volume
_smtbx_masks_void_count_electrons
_smtbx_masks_void_content
1 0.000 0.000 0.000 40.3 13.3 ?
2 0.000 0.000 0.248 139.3 23.1 ?
3 0.000 0.000 0.439 51.2 4.5 ?
4 0.000 0.000 0.561 51.2 6.1 ?
5 0.000 0.000 0.752 139.3 22.3 ?
6 0.000 0.500 0.498 139.3 23.5 ?
7 0.000 0.500 0.002 139.3 22.8 ?
8 0.000 0.500 0.689 51.2 4.5 ?
9 0.000 0.500 0.811 51.2 6.0 ?
10 0.000 0.500 0.250 40.3 12.6 ?
11 0.500 0.500 0.748 139.3 23.1 ?
12 0.500 0.000 0.502 139.3 22.8 ?
13 0.500 0.000 -0.002 139.3 23.5 ?
14 0.500 0.500 0.252 139.3 22.3 ?
15 0.500 0.000 0.311 51.2 6.0 ?
16 0.500 0.500 0.939 51.2 4.5 ?
17 0.500 0.000 0.189 51.2 4.5 ?
18 0.500 0.500 0.061 51.2 6.1 ?
19 0.500 0.000 0.750 40.3 12.6 ?
20 0.500 0.500 0.500 40.3 13.3 ?
